data_7127826
loop_
_publ_author_name
'Mu, Qiu-Qi'
'Nie, Yi-Xue'
'Li, Hang'
'Bai, Xing-Feng'
'Liu, Xue-Wei'
'Xu, Zheng'
'Xu, Li-Wen'

_publ_section_title
;
 Catalytic asymmetric oxidative carbonylation-induced kinetic resolution
 of sterically hindered benzylamines to chiral isoindolinones.
;
_journal_issue 14
_journal_name_full 'Chemical communications (Cambridge, England)'
_journal_page_first 1778
_journal_page_last 1781
_journal_paper_doi 10.1039/d0cc07218d
_journal_volume 57
_journal_year 2021
_chemical_formula_moiety 'C21 H23 N O4 S'
_chemical_formula_sum 'C21 H23 N O4 S'
_chemical_formula_weight 385.46
_space_group_crystal_system triclinic
_space_group_IT_number 2
_space_group_name_Hall '-P 1'
_space_group_name_H-M_alt 'P -1'
_atom_sites_solution_hydrogens geom
_atom_sites_solution_primary dual
_audit_creation_date 2019-10-10
_audit_creation_method
;
Olex2 1.2
(compiled 2018.05.29 svn.r3508 for OlexSys, GUI svn.r5506)
;
_audit_update_record
;
2019-12-10 deposited with the CCDC.	2021-01-07 downloaded from the CCDC.
;
_cell_angle_alpha 77.459(2)
_cell_angle_beta 83.636(2)
_cell_angle_gamma 81.818(2)
_cell_formula_units_Z 2
_cell_length_a 6.8902(4)
_cell_length_b 11.3752(7)
_cell_length_c 12.5546(8)
_cell_measurement_reflns_used 9928
_cell_measurement_temperature 296.15
_cell_measurement_theta_max 70.71
_cell_measurement_theta_min 3.62
_cell_volume 947.48(10)
_computing_cell_refinement 'SAINT V8.38A (?, 2016)'
_computing_data_reduction 'SAINT V8.38A (?, 2016)'
_computing_molecular_graphics 'Olex2 (Dolomanov et al., 2009)'
_computing_publication_material 'Olex2 (Dolomanov et al., 2009)'
_computing_structure_refinement 'XL (Sheldrick, 2008)'
_computing_structure_solution 'XT (Sheldrick, 2015)'
_diffrn_ambient_temperature 296.15
_diffrn_measured_fraction_theta_full 0.945
_diffrn_measured_fraction_theta_max 0.922
_diffrn_measurement_device_type 'Bruker APEX-II CCD'
_diffrn_measurement_method '\f and \w scans'
_diffrn_radiation_type CuK\a
_diffrn_radiation_wavelength 1.54178
_diffrn_reflns_av_R_equivalents 0.0308
_diffrn_reflns_av_unetI/netI 0.0223
_diffrn_reflns_Laue_measured_fraction_full 0.945
_diffrn_reflns_Laue_measured_fraction_max 0.922
_diffrn_reflns_limit_h_max 8
_diffrn_reflns_limit_h_min -8
_diffrn_reflns_limit_k_max 13
_diffrn_reflns_limit_k_min -13
_diffrn_reflns_limit_l_max 15
_diffrn_reflns_limit_l_min -15
_diffrn_reflns_number 16811
_diffrn_reflns_point_group_measured_fraction_full 0.945
_diffrn_reflns_point_group_measured_fraction_max 0.922
_diffrn_reflns_theta_full 67.679
_diffrn_reflns_theta_max 70.702
_diffrn_reflns_theta_min 3.619
_diffrn_standards_number 0
_exptl_absorpt_coefficient_mu 1.744
_exptl_absorpt_correction_T_max 1.0000
_exptl_absorpt_correction_T_min 0.7276
_exptl_absorpt_correction_type multi-scan
_exptl_absorpt_process_details
'SADABS-2016/2 (Bruker,2016/2) was used for absorption correction. wR2(int) was 0.1343 before and 0.0446 after correction. The Ratio of minimum to maximum transmission is 0.7276. The \l/2 correction factor is 0.00150.'
_exptl_crystal_colour colourless
_exptl_crystal_colour_primary colourless
_exptl_crystal_density_diffrn 1.351
_exptl_crystal_description block
_exptl_crystal_F_000 408
_exptl_crystal_size_max 0.25
_exptl_crystal_size_mid 0.2
_exptl_crystal_size_min 0.2
_refine_diff_density_max 0.247
_refine_diff_density_min -0.296
_refine_diff_density_rms 0.032
_refine_ls_extinction_method none
_refine_ls_goodness_of_fit_ref 1.047
_refine_ls_hydrogen_treatment constr
_refine_ls_matrix_type full
_refine_ls_number_parameters 245
_refine_ls_number_reflns 3367
_refine_ls_number_restraints 0
_refine_ls_restrained_S_all 1.047
_refine_ls_R_factor_all 0.0378
_refine_ls_R_factor_gt 0.0369
_refine_ls_shift/su_max 0.001
_refine_ls_shift/su_mean 0.000
_refine_ls_structure_factor_coef Fsqd
_refine_ls_weighting_details 'w=1/[\s^2^(Fo^2^)+(0.0518P)^2^+0.2688P] where P=(Fo^2^+2Fc^2^)/3'
_refine_ls_weighting_scheme calc
_refine_ls_wR_factor_gt 0.1011
_refine_ls_wR_factor_ref 0.1019
_reflns_Friedel_coverage 0.000
_reflns_number_gt 3246
_reflns_number_total 3367
_reflns_threshold_expression 'I > 2\s(I)'
_cod_data_source_file d0cc07218d2.cif
_cod_data_source_block cu190930c
_cod_depositor_comments 'Adding full bibliography for 7127826.cif.'
_cod_database_code 7127826
_shelx_shelxl_version_number 2014/7
_shelx_space_group_comment
;
The symmetry employed for this shelxl refinement is uniquely defined
by the following loop, which should always be used as a source of
symmetry information in preference to the above space-group names.
They are only intended as comments.
;
_shelx_estimated_absorpt_t_max 0.722
_shelx_estimated_absorpt_t_min 0.670
_olex2_refinement_description
;
1. Fixed Uiso
 At 1.2 times of:
  All C(H) groups, All C(H,H) groups
 At 1.5 times of:
  All C(H,H,H) groups
2.a Ternary CH refined with riding coordinates:
 C8(H8), C16(H16)
2.b Secondary CH2 refined with riding coordinates:
 C17(H17A,H17B), C18(H18A,H18B), C19(H19A,H19B), C20(H20A,H20B), C21(H21A,H21B)
2.c Aromatic/amide H refined with riding coordinates:
 C3(H3), C4(H4), C5(H5), C6(H6), C10(H10), C11(H11), C13(H13), C14(H14)
2.d Idealised Me refined as rotating group:
 C15(H15A,H15B,H15C)
;
_olex2_submission_special_instructions 'No special instructions were received'

loop_
_space_group_symop_operation_xyz
'x, y, z'
'-x, -y, -z'

loop_
_atom_site_label
_atom_site_type_symbol
_atom_site_fract_x
_atom_site_fract_y
_atom_site_fract_z
_atom_site_U_iso_or_equiv
_atom_site_adp_type
_atom_site_occupancy
_atom_site_site_symmetry_order
_atom_site_calc_flag
_atom_site_refinement_flags_posn
_atom_site_refinement_flags_adp
_atom_site_refinement_flags_occupancy
_atom_site_disorder_assembly
_atom_site_disorder_group
S1 S 0.56626(6) 0.55149(3) 0.83656(3) 0.04263(14) Uani 1 1 d . . . . .
O1 O 0.89176(18) 0.56922(13) 0.64963(11) 0.0621(3) Uani 1 1 d . . . . .
O2 O 0.69167(19) 0.43957(10) 0.84757(10) 0.0569(3) Uani 1 1 d . . . . .
O3 O 0.36400(17) 0.55336(11) 0.87681(9) 0.0535(3) Uani 1 1 d . . . . .
O4 O 0.8897(2) 0.86546(12) 1.06799(12) 0.0656(4) Uani 1 1 d . . . . .
N1 N 0.56055(18) 0.61156(11) 0.70362(10) 0.0409(3) Uani 1 1 d . . . . .
C1 C 0.7238(2) 0.60080(14) 0.62738(13) 0.0448(3) Uani 1 1 d . . . . .
C2 C 0.6427(3) 0.63530(13) 0.51960(13) 0.0464(4) Uani 1 1 d . . . . .
C3 C 0.7410(3) 0.62914(16) 0.41800(15) 0.0617(5) Uani 1 1 d . . . . .
H3 H 0.8760 0.6062 0.4104 0.074 Uiso 1 1 calc R . . . .
C4 C 0.6299(4) 0.65856(17) 0.32839(15) 0.0743(7) Uani 1 1 d . . . . .
H4 H 0.6911 0.6564 0.2589 0.089 Uiso 1 1 calc R . . . .
C5 C 0.4301(4) 0.69096(17) 0.34119(16) 0.0752(7) Uani 1 1 d . . . . .
H5 H 0.3587 0.7097 0.2798 0.090 Uiso 1 1 calc R . . . .
C6 C 0.3317(3) 0.69661(16) 0.44256(15) 0.0620(5) Uani 1 1 d . . . . .
H6 H 0.1964 0.7183 0.4500 0.074 Uiso 1 1 calc R . . . .
C7 C 0.4426(3) 0.66861(13) 0.53310(13) 0.0452(4) Uani 1 1 d . . . . .
C8 C 0.3749(2) 0.66502(12) 0.65182(12) 0.0409(3) Uani 1 1 d . . . . .
H8 H 0.2752 0.6092 0.6754 0.049 Uiso 1 1 calc R . . . .
C9 C 0.6737(2) 0.65063(13) 0.89511(12) 0.0420(3) Uani 1 1 d . . . . .
C10 C 0.5527(3) 0.74172(16) 0.93625(16) 0.0567(4) Uani 1 1 d . . . . .
H10 H 0.4191 0.7548 0.9261 0.068 Uiso 1 1 calc R . . . .
C11 C 0.6316(3) 0.81246(17) 0.99194(17) 0.0613(5) Uani 1 1 d . . . . .
H11 H 0.5511 0.8743 1.0187 0.074 Uiso 1 1 calc R . . . .
C12 C 0.8291(3) 0.79251(14) 1.00859(13) 0.0486(4) Uani 1 1 d . . . . .
C13 C 0.9508(3) 0.70190(15) 0.96719(14) 0.0494(4) Uani 1 1 d . . . . .
H13 H 1.0843 0.6887 0.9778 0.059 Uiso 1 1 calc R . . . .
C14 C 0.8717(2) 0.63131(14) 0.90993(13) 0.0462(4) Uani 1 1 d . . . . .
H14 H 0.9524 0.5708 0.8815 0.055 Uiso 1 1 calc R . . . .
C15 C 1.0911(3) 0.8514(2) 1.0858(2) 0.0835(7) Uani 1 1 d . . . . .
H15A H 1.1674 0.8692 1.0167 0.125 Uiso 1 1 calc GR . . . .
H15B H 1.1303 0.7694 1.1220 0.125 Uiso 1 1 calc GR . . . .
H15C H 1.1125 0.9060 1.1306 0.125 Uiso 1 1 calc GR . . . .
C16 C 0.2966(2) 0.78886(13) 0.68156(13) 0.0424(3) Uani 1 1 d . . . . .
H16 H 0.2757 0.7745 0.7616 0.051 Uiso 1 1 calc R . . . .
C17 C 0.0984(3) 0.84021(15) 0.63775(17) 0.0575(4) Uani 1 1 d . . . . .
H17A H 0.0065 0.7808 0.6622 0.069 Uiso 1 1 calc R . . . .
H17B H 0.1127 0.8570 0.5583 0.069 Uiso 1 1 calc R . . . .
C18 C 0.0173(3) 0.95662(17) 0.6774(2) 0.0682(5) Uani 1 1 d . . . . .
H18A H -0.1060 0.9898 0.6457 0.082 Uiso 1 1 calc R . . . .
H18B H -0.0088 0.9383 0.7564 0.082 Uiso 1 1 calc R . . . .
C19 C 0.1612(3) 1.04999(16) 0.64564(19) 0.0696(5) Uani 1 1 d . . . . .
H19A H 0.1743 1.0759 0.5666 0.084 Uiso 1 1 calc R . . . .
H19B H 0.1100 1.1205 0.6765 0.084 Uiso 1 1 calc R . . . .
C20 C 0.3607(3) 0.99979(16) 0.68567(19) 0.0652(5) Uani 1 1 d . . . . .
H20A H 0.3507 0.9843 0.7651 0.078 Uiso 1 1 calc R . . . .
H20B H 0.4514 1.0596 0.6588 0.078 Uiso 1 1 calc R . . . .
C21 C 0.4419(3) 0.88236(14) 0.64735(16) 0.0522(4) Uani 1 1 d . . . . .
H21A H 0.4670 0.8994 0.5683 0.063 Uiso 1 1 calc R . . . .
H21B H 0.5656 0.8497 0.6788 0.063 Uiso 1 1 calc R . . . .

loop_
_atom_site_aniso_label
_atom_site_aniso_U_11
_atom_site_aniso_U_22
_atom_site_aniso_U_33
_atom_site_aniso_U_23
_atom_site_aniso_U_13
_atom_site_aniso_U_12
S1 0.0524(3) 0.0340(2) 0.0406(2) -0.00557(14) -0.00927(16) -0.00135(15)
O1 0.0455(7) 0.0730(8) 0.0710(8) -0.0276(6) -0.0055(6) 0.0024(6)
O2 0.0768(8) 0.0359(6) 0.0584(7) -0.0098(5) -0.0251(6) 0.0069(5)
O3 0.0556(7) 0.0550(7) 0.0486(6) -0.0045(5) -0.0014(5) -0.0137(5)
O4 0.0656(8) 0.0606(8) 0.0816(9) -0.0392(7) -0.0133(7) -0.0005(6)
N1 0.0420(7) 0.0396(6) 0.0401(6) -0.0082(5) -0.0067(5) 0.0011(5)
C1 0.0476(9) 0.0388(8) 0.0501(8) -0.0155(6) -0.0024(7) -0.0041(6)
C2 0.0632(10) 0.0349(7) 0.0434(8) -0.0118(6) -0.0032(7) -0.0089(7)
C3 0.0885(14) 0.0458(9) 0.0525(10) -0.0171(7) 0.0090(9) -0.0147(9)
C4 0.139(2) 0.0465(10) 0.0400(9) -0.0129(7) -0.0005(11) -0.0182(12)
C5 0.135(2) 0.0465(10) 0.0500(10) -0.0111(8) -0.0342(12) -0.0098(11)
C6 0.0897(14) 0.0436(9) 0.0577(10) -0.0106(7) -0.0303(10) -0.0052(9)
C7 0.0629(10) 0.0305(7) 0.0450(8) -0.0083(6) -0.0126(7) -0.0076(6)
C8 0.0441(8) 0.0327(7) 0.0455(8) -0.0051(6) -0.0099(6) -0.0034(6)
C9 0.0484(9) 0.0374(7) 0.0391(7) -0.0078(6) -0.0069(6) 0.0003(6)
C10 0.0476(10) 0.0557(10) 0.0709(11) -0.0273(8) -0.0094(8) 0.0051(7)
C11 0.0564(11) 0.0556(10) 0.0773(12) -0.0346(9) -0.0070(9) 0.0091(8)
C12 0.0561(10) 0.0421(8) 0.0494(9) -0.0145(7) -0.0061(7) -0.0029(7)
C13 0.0461(9) 0.0476(8) 0.0560(9) -0.0162(7) -0.0086(7) 0.0013(7)
C14 0.0495(9) 0.0410(8) 0.0479(8) -0.0142(6) -0.0049(7) 0.0034(6)
C15 0.0754(15) 0.0751(14) 0.1178(19) -0.0547(14) -0.0391(13) 0.0087(11)
C16 0.0451(8) 0.0343(7) 0.0467(8) -0.0065(6) -0.0051(6) -0.0027(6)
C17 0.0508(10) 0.0428(9) 0.0770(12) -0.0082(8) -0.0130(8) 0.0001(7)
C18 0.0583(11) 0.0471(10) 0.0922(14) -0.0098(9) -0.0037(10) 0.0084(8)
C19 0.0804(14) 0.0368(9) 0.0858(14) -0.0087(9) -0.0036(11) 0.0041(8)
C20 0.0766(13) 0.0391(9) 0.0833(13) -0.0181(8) -0.0054(10) -0.0106(8)
C21 0.0521(9) 0.0389(8) 0.0665(10) -0.0121(7) -0.0042(8) -0.0079(7)

loop_
_atom_type_symbol
_atom_type_description
_atom_type_scat_dispersion_real
_atom_type_scat_dispersion_imag
_atom_type_scat_source
C C 0.0181 0.0091 'International Tables Vol C Tables 4.2.6.8 and 6.1.1.4'
H H 0.0000 0.0000 'International Tables Vol C Tables 4.2.6.8 and 6.1.1.4'
N N 0.0311 0.0180 'International Tables Vol C Tables 4.2.6.8 and 6.1.1.4'
O O 0.0492 0.0322 'International Tables Vol C Tables 4.2.6.8 and 6.1.1.4'
S S 0.3331 0.5567 'International Tables Vol C Tables 4.2.6.8 and 6.1.1.4'

loop_
_geom_angle_atom_site_label_1
_geom_angle_atom_site_label_2
_geom_angle_atom_site_label_3
_geom_angle
_geom_angle_site_symmetry_1
_geom_angle_site_symmetry_3
_geom_angle_publ_flag
O2 S1 O3 120.09(8) . . ?
O2 S1 N1 107.77(7) . . ?
O2 S1 C9 108.16(7) . . ?
O3 S1 N1 104.31(7) . . ?
O3 S1 C9 108.68(7) . . ?
N1 S1 C9 107.13(7) . . ?
C12 O4 C15 118.15(14) . . ?
C1 N1 S1 123.21(11) . . ?
C1 N1 C8 113.26(12) . . ?
C8 N1 S1 122.90(10) . . ?
O1 C1 N1 125.36(15) . . ?
O1 C1 C2 129.60(15) . . ?
N1 C1 C2 105.04(13) . . ?
C3 C2 C1 127.82(17) . . ?
C7 C2 C1 109.60(14) . . ?
C7 C2 C3 122.44(17) . . ?
C2 C3 H3 121.3 . . ?
C4 C3 C2 117.3(2) . . ?
C4 C3 H3 121.3 . . ?
C3 C4 H4 119.7 . . ?
C5 C4 C3 120.64(19) . . ?
C5 C4 H4 119.7 . . ?
C4 C5 H5 118.9 . . ?
C4 C5 C6 122.10(19) . . ?
C6 C5 H5 118.9 . . ?
C5 C6 H6 121.2 . . ?
C5 C6 C7 117.7(2) . . ?
C7 C6 H6 121.2 . . ?
C2 C7 C6 119.80(17) . . ?
C2 C7 C8 111.14(13) . . ?
C6 C7 C8 129.03(17) . . ?
N1 C8 C7 100.40(12) . . ?
N1 C8 H8 109.7 . . ?
N1 C8 C16 111.34(12) . . ?
C7 C8 H8 109.7 . . ?
C7 C8 C16 115.61(12) . . ?
C16 C8 H8 109.7 . . ?
C10 C9 S1 118.81(13) . . ?
C14 C9 S1 120.62(11) . . ?
C14 C9 C10 120.25(15) . . ?
C9 C10 H10 120.2 . . ?
C11 C10 C9 119.61(16) . . ?
C11 C10 H10 120.2 . . ?
C10 C11 H11 119.7 . . ?
C10 C11 C12 120.51(15) . . ?
C12 C11 H11 119.7 . . ?
O4 C12 C11 115.41(14) . . ?
O4 C12 C13 124.49(16) . . ?
C11 C12 C13 120.09(15) . . ?
C12 C13 H13 120.3 . . ?
C14 C13 C12 119.41(16) . . ?
C14 C13 H13 120.3 . . ?
C9 C14 C13 120.12(14) . . ?
C9 C14 H14 119.9 . . ?
C13 C14 H14 119.9 . . ?
O4 C15 H15A 109.5 . . ?
O4 C15 H15B 109.5 . . ?
O4 C15 H15C 109.5 . . ?
H15A C15 H15B 109.5 . . ?
H15A C15 H15C 109.5 . . ?
H15B C15 H15C 109.5 . . ?
C8 C16 H16 106.7 . . ?
C17 C16 C8 112.33(13) . . ?
C17 C16 H16 106.7 . . ?
C17 C16 C21 110.47(13) . . ?
C21 C16 C8 113.51(13) . . ?
C21 C16 H16 106.7 . . ?
C16 C17 H17A 109.5 . . ?
C16 C17 H17B 109.5 . . ?
C16 C17 C18 110.80(16) . . ?
H17A C17 H17B 108.1 . . ?
C18 C17 H17A 109.5 . . ?
C18 C17 H17B 109.5 . . ?
C17 C18 H18A 109.4 . . ?
C17 C18 H18B 109.4 . . ?
H18A C18 H18B 108.0 . . ?
C19 C18 C17 111.22(17) . . ?
C19 C18 H18A 109.4 . . ?
C19 C18 H18B 109.4 . . ?
C18 C19 H19A 109.3 . . ?
C18 C19 H19B 109.3 . . ?
H19A C19 H19B 108.0 . . ?
C20 C19 C18 111.64(16) . . ?
C20 C19 H19A 109.3 . . ?
C20 C19 H19B 109.3 . . ?
C19 C20 H20A 109.3 . . ?
C19 C20 H20B 109.3 . . ?
C19 C20 C21 111.77(16) . . ?
H20A C20 H20B 107.9 . . ?
C21 C20 H20A 109.3 . . ?
C21 C20 H20B 109.3 . . ?
C16 C21 C20 110.76(15) . . ?
C16 C21 H21A 109.5 . . ?
C16 C21 H21B 109.5 . . ?
C20 C21 H21A 109.5 . . ?
C20 C21 H21B 109.5 . . ?
H21A C21 H21B 108.1 . . ?

loop_
_geom_bond_atom_site_label_1
_geom_bond_atom_site_label_2
_geom_bond_distance
_geom_bond_site_symmetry_2
_geom_bond_publ_flag
S1 O2 1.4225(11) . ?
S1 O3 1.4276(12) . ?
S1 N1 1.6631(12) . ?
S1 C9 1.7545(16) . ?
O1 C1 1.207(2) . ?
O4 C12 1.362(2) . ?
O4 C15 1.411(3) . ?
N1 C1 1.403(2) . ?
N1 C8 1.4902(19) . ?
C1 C2 1.474(2) . ?
C2 C3 1.387(2) . ?
C2 C7 1.379(2) . ?
C3 H3 0.9300 . ?
C3 C4 1.385(3) . ?
C4 H4 0.9300 . ?
C4 C5 1.375(3) . ?
C5 H5 0.9300 . ?
C5 C6 1.384(3) . ?
C6 H6 0.9300 . ?
C6 C7 1.394(2) . ?
C7 C8 1.505(2) . ?
C8 H8 0.9800 . ?
C8 C16 1.543(2) . ?
C9 C10 1.388(2) . ?
C9 C14 1.377(2) . ?
C10 H10 0.9300 . ?
C10 C11 1.373(3) . ?
C11 H11 0.9300 . ?
C11 C12 1.379(3) . ?
C12 C13 1.388(2) . ?
C13 H13 0.9300 . ?
C13 C14 1.386(2) . ?
C14 H14 0.9300 . ?
C15 H15A 0.9600 . ?
C15 H15B 0.9600 . ?
C15 H15C 0.9600 . ?
C16 H16 0.9800 . ?
C16 C17 1.519(2) . ?
C16 C21 1.525(2) . ?
C17 H17A 0.9700 . ?
C17 H17B 0.9700 . ?
C17 C18 1.525(3) . ?
C18 H18A 0.9700 . ?
C18 H18B 0.9700 . ?
C18 C19 1.516(3) . ?
C19 H19A 0.9700 . ?
C19 H19B 0.9700 . ?
C19 C20 1.508(3) . ?
C20 H20A 0.9700 . ?
C20 H20B 0.9700 . ?
C20 C21 1.528(2) . ?
C21 H21A 0.9700 . ?
C21 H21B 0.9700 . ?
